data_1556693
loop_
_publ_author_name
'Butsch, K.'
'Sandleben, A.'
'Dokoohaki, M.H.'
'Zolghadr, A.R.'
'Klein, A.'

_publ_section_title
;
 Pyridine-2,6-Dicarboxylic Acid Esters (pydicR2) as O,N,O-Pincer Ligands
 in CuII Complexes
;
_journal_name_full Inorganics
_journal_page_first 53
_journal_paper_doi 10.3390/inorganics7040053
_journal_volume 7
_journal_year 2019
_chemical_formula_moiety 'C19 H11 I2 N O4'
_chemical_formula_sum 'C19 H11 I2 N O4'
_chemical_formula_weight 571.09
_chemical_name_common pydicOIPh
_chemical_name_systematic Bis(2-iodophenyl)pyridine-2,6-dicarboxylate
_space_group_crystal_system orthorhombic
_space_group_IT_number 61
_space_group_name_Hall '-P 2ac 2ab'
_space_group_name_H-M_alt 'P b c a'
_atom_sites_solution_hydrogens geom
_cell_angle_alpha 90
_cell_angle_beta 90
_cell_angle_gamma 90
_cell_formula_units_Z 8
_cell_length_a 13.520(5)
_cell_length_b 14.455(5)
_cell_length_c 19.496(5)
_cell_measurement_reflns_used 34795
_cell_measurement_temperature 293(2)
_cell_measurement_theta_max 28.210
_cell_measurement_theta_min 2.312
_cell_volume 3810(2)
_computing_cell_refinement 'X-AREA (STOE & Cie 2001)'
_computing_data_collection 'X-AREA (STOE & Cie 2001)'
_computing_data_reduction 'X-RED (STOE & Cie 2001)'
_computing_molecular_graphics 'DIAMOND (Brandenburg, 2006)'
_computing_publication_material 'WinGX publication routines (Farrugia, 2012)'
_computing_structure_refinement 'SHELXL-2017/1 (Sheldrick, 2017)'
_computing_structure_solution 'SHELXS-97 (Sheldrick, 1990)'
_diffrn_ambient_temperature 293(2)
_diffrn_measured_fraction_theta_full 1.000
_diffrn_measured_fraction_theta_max 0.992
_diffrn_measurement_device_type 'STOE IPDS II'
_diffrn_measurement_method 'w scans'
_diffrn_radiation_source 'fine-focus sealed tube'
_diffrn_radiation_type MoK\a
_diffrn_radiation_wavelength 0.71073
_diffrn_reflns_av_R_equivalents 0.0939
_diffrn_reflns_av_unetI/netI 0.0807
_diffrn_reflns_Laue_measured_fraction_full 1.000
_diffrn_reflns_Laue_measured_fraction_max 0.992
_diffrn_reflns_limit_h_max 17
_diffrn_reflns_limit_h_min -17
_diffrn_reflns_limit_k_max 19
_diffrn_reflns_limit_k_min -19
_diffrn_reflns_limit_l_max 25
_diffrn_reflns_limit_l_min -25
_diffrn_reflns_number 34795
_diffrn_reflns_point_group_measured_fraction_full 1.000
_diffrn_reflns_point_group_measured_fraction_max 0.992
_diffrn_reflns_theta_full 25.242
_diffrn_reflns_theta_max 28.210
_diffrn_reflns_theta_min 2.312
_exptl_absorpt_coefficient_mu 3.325
_exptl_absorpt_correction_T_max 56.4
_exptl_absorpt_correction_T_min 4.6
_exptl_absorpt_correction_type numerical
_exptl_absorpt_process_details
;
The absorption correction (X-RED; Stoe & Cie, 2001) 
was performed after optimizing the crystal shape 
using X-SHAPE (Stoe & Cie, 1999).
;
_exptl_crystal_colour colourless
_exptl_crystal_density_diffrn 1.991
_exptl_crystal_density_meas ?
_exptl_crystal_description block
_exptl_crystal_F_000 2160
_exptl_crystal_size_max 0.4
_exptl_crystal_size_mid 0.3
_exptl_crystal_size_min 0.2
_refine_diff_density_max 0.437
_refine_diff_density_min -0.597
_refine_diff_density_rms 0.076
_refine_ls_extinction_coef .
_refine_ls_extinction_method none
_refine_ls_goodness_of_fit_ref 0.739
_refine_ls_hydrogen_treatment constr
_refine_ls_matrix_type full
_refine_ls_number_parameters 235
_refine_ls_number_reflns 4654
_refine_ls_number_restraints 0
_refine_ls_restrained_S_all 0.739
_refine_ls_R_factor_all 0.1272
_refine_ls_R_factor_gt 0.0329
_refine_ls_shift/su_max 0.001
_refine_ls_shift/su_mean 0.000
_refine_ls_structure_factor_coef Fsqd
_refine_ls_weighting_details 'w=1/[\s^2^(Fo^2^)+(0.0246P)^2^] where P=(Fo^2^+2Fc^2^)/3'
_refine_ls_weighting_scheme calc
_refine_ls_wR_factor_gt 0.0522
_refine_ls_wR_factor_ref 0.0671
_reflns_Friedel_coverage 0.000
_reflns_Friedel_fraction_full .
_reflns_Friedel_fraction_max .
_reflns_number_gt 1774
_reflns_number_total 4654
_reflns_threshold_expression 'I > 2\s(I)'
_cod_data_source_file Inorganics-2019-7-53.cif
_cod_data_source_block 3
_cod_depositor_comments
;
The following automatic conversions were performed:

data item '_exptl_crystal_density_meas' value 'not measured' was
changed to '?' -- the value is perceived as not measured.

Automatic conversion script
Id: cif_fix_values 6909 2019-04-08 15:41:33Z antanas 
;
_cod_database_code 1556693
_shelx_space_group_comment
;
The symmetry employed for this shelxl refinement is uniquely defined
by the following loop, which should always be used as a source of
symmetry information in preference to the above space-group names.
They are only intended as comments.
;

loop_
_space_group_symop_operation_xyz
'x, y, z'
'-x+1/2, -y, z+1/2'
'x+1/2, -y+1/2, -z'
'-x, y+1/2, -z+1/2'
'-x, -y, -z'
'x-1/2, y, -z-1/2'
'-x-1/2, y-1/2, z'
'x, -y-1/2, z-1/2'

loop_
_atom_site_label
_atom_site_type_symbol
_atom_site_fract_x
_atom_site_fract_y
_atom_site_fract_z
_atom_site_U_iso_or_equiv
_atom_site_adp_type
_atom_site_occupancy
_atom_site_site_symmetry_order
_atom_site_calc_flag
_atom_site_refinement_flags_posn
_atom_site_refinement_flags_adp
_atom_site_refinement_flags_occupancy
_atom_site_disorder_assembly
_atom_site_disorder_group
I1 I 0.58122(3) 0.34424(3) -0.15884(2) 0.07999(14) Uani 1 1 d . . . . .
I2 I 0.41398(3) -0.08903(3) 0.27690(2) 0.08196(14) Uani 1 1 d . . . . .
O3 O 0.5614(2) 0.36152(19) 0.00217(15) 0.0469(8) Uani 1 1 d . . . . .
O1 O 0.7048(2) 0.2896(2) 0.02365(16) 0.0510(8) Uani 1 1 d . . . . .
O4 O 0.5517(2) -0.0786(2) 0.14603(14) 0.0487(8) Uani 1 1 d . . . . .
O2 O 0.6805(3) 0.0142(2) 0.1690(2) 0.0678(10) Uani 1 1 d . . . . .
N1 N 0.5994(2) 0.1448(2) 0.08032(16) 0.0363(8) Uani 1 1 d . . . . .
C8 C 0.6143(3) 0.4387(3) -0.0223(2) 0.0406(11) Uani 1 1 d . . . . .
C9 C 0.6294(3) 0.4463(3) -0.0928(3) 0.0480(12) Uani 1 1 d . . . . .
C10 C 0.6776(3) 0.5254(4) -0.1165(3) 0.0602(15) Uani 1 1 d . . . . .
H10 H 0.688130 0.533561 -0.163257 0.072 Uiso 1 1 calc R U . . .
C11 C 0.7096(4) 0.5917(4) -0.0704(4) 0.0679(15) Uani 1 1 d . . . . .
H11 H 0.742215 0.644060 -0.086511 0.081 Uiso 1 1 calc R U . . .
C12 C 0.6942(4) 0.5816(4) -0.0022(3) 0.0634(14) Uani 1 1 d . . . . .
H12 H 0.716865 0.626628 0.028090 0.076 Uiso 1 1 calc R U . . .
C13 C 0.6455(4) 0.5055(3) 0.0226(3) 0.0544(13) Uani 1 1 d . . . . .
H13 H 0.633731 0.499310 0.069389 0.065 Uiso 1 1 calc R U . . .
C1 C 0.6165(3) 0.2881(3) 0.0222(2) 0.0380(11) Uani 1 1 d . . . . .
C2 C 0.5535(3) 0.2079(3) 0.0413(2) 0.0350(10) Uani 1 1 d . . . . .
C3 C 0.4566(3) 0.1981(3) 0.0191(2) 0.0425(11) Uani 1 1 d . . . . .
H3 H 0.427044 0.243566 -0.007712 0.051 Uiso 1 1 calc R U . . .
C4 C 0.4049(3) 0.1198(3) 0.0377(2) 0.0504(12) Uani 1 1 d . . . . .
H4 H 0.339805 0.111374 0.023469 0.060 Uiso 1 1 calc R U . . .
C5 C 0.4513(3) 0.0541(3) 0.0775(2) 0.0447(11) Uani 1 1 d . . . . .
H5 H 0.417941 0.000787 0.090835 0.054 Uiso 1 1 calc R U . . .
C6 C 0.5478(3) 0.0687(3) 0.0974(2) 0.0350(10) Uani 1 1 d . . . . .
C7 C 0.6035(3) 0.0015(3) 0.1418(2) 0.0413(11) Uani 1 1 d . . . . .
C14 C 0.5882(4) -0.1481(3) 0.1890(2) 0.0411(10) Uani 1 1 d . . . . .
C19 C 0.6656(3) -0.2014(3) 0.1685(3) 0.0530(13) Uani 1 1 d . . . . .
H19 H 0.697729 -0.188433 0.127386 0.064 Uiso 1 1 calc R U . . .
C18 C 0.6968(4) -0.2752(4) 0.2086(3) 0.0663(16) Uani 1 1 d . . . . .
H18 H 0.749592 -0.311926 0.194595 0.080 Uiso 1 1 calc R U . . .
C17 C 0.6489(5) -0.2931(4) 0.2691(3) 0.0739(18) Uani 1 1 d . . . . .
H17 H 0.669595 -0.341888 0.296670 0.089 Uiso 1 1 calc R U . . .
C16 C 0.5710(5) -0.2398(4) 0.2888(2) 0.0666(15) Uani 1 1 d . . . . .
H16 H 0.539094 -0.253100 0.329920 0.080 Uiso 1 1 calc R U . . .
C15 C 0.5377(3) -0.1657(3) 0.2492(2) 0.0497(12) Uani 1 1 d . . . . .

loop_
_atom_site_aniso_label
_atom_site_aniso_U_11
_atom_site_aniso_U_22
_atom_site_aniso_U_33
_atom_site_aniso_U_23
_atom_site_aniso_U_13
_atom_site_aniso_U_12
I1 0.0885(3) 0.0806(3) 0.0709(2) -0.0173(2) -0.0033(2) -0.0180(3)
I2 0.0778(3) 0.0876(3) 0.0805(3) -0.0186(2) 0.0238(2) 0.0023(3)
O3 0.0360(18) 0.0355(18) 0.069(2) 0.0111(15) -0.0008(15) -0.0003(15)
O1 0.0326(18) 0.0446(19) 0.076(2) 0.0168(16) 0.0018(16) -0.0014(17)
O4 0.0476(18) 0.0434(18) 0.0550(19) 0.0181(15) -0.0065(14) -0.0112(16)
O2 0.060(2) 0.044(2) 0.099(3) 0.0237(19) -0.031(2) -0.0170(18)
N1 0.030(2) 0.038(2) 0.0410(19) -0.0005(16) 0.0018(16) 0.0033(18)
C8 0.030(2) 0.031(2) 0.060(3) 0.007(2) -0.005(2) 0.003(2)
C9 0.036(3) 0.039(3) 0.069(3) 0.013(2) -0.006(2) -0.001(2)
C10 0.048(3) 0.055(3) 0.077(4) 0.024(3) 0.000(3) -0.007(3)
C11 0.049(3) 0.036(3) 0.119(5) 0.015(3) -0.017(3) -0.007(3)
C12 0.056(3) 0.040(3) 0.093(4) -0.004(3) -0.023(3) 0.001(3)
C13 0.051(3) 0.042(3) 0.070(4) 0.002(3) -0.009(3) 0.009(3)
C1 0.040(3) 0.035(2) 0.039(3) 0.0033(19) -0.001(2) 0.003(2)
C2 0.033(3) 0.033(2) 0.039(2) 0.000(2) 0.0002(19) 0.002(2)
C3 0.041(3) 0.040(3) 0.047(3) 0.007(2) -0.004(2) -0.001(2)
C4 0.036(3) 0.052(3) 0.063(3) 0.010(2) -0.010(2) -0.009(3)
C5 0.038(3) 0.043(3) 0.053(3) 0.007(2) 0.002(2) -0.009(2)
C6 0.033(2) 0.032(2) 0.040(2) 0.0027(19) 0.0057(18) 0.000(2)
C7 0.037(3) 0.042(3) 0.044(3) 0.000(2) 0.002(2) -0.003(2)
C14 0.045(3) 0.036(2) 0.043(2) 0.008(2) -0.001(2) -0.004(3)
C19 0.039(3) 0.060(3) 0.060(3) 0.009(3) 0.004(2) -0.007(3)
C18 0.053(3) 0.059(4) 0.086(5) 0.012(3) -0.005(3) 0.007(3)
C17 0.076(4) 0.061(4) 0.084(5) 0.025(3) -0.013(4) 0.001(3)
C16 0.080(4) 0.070(4) 0.050(3) 0.019(3) -0.003(3) -0.013(4)
C15 0.058(3) 0.047(3) 0.044(3) -0.002(2) 0.001(2) -0.008(3)

loop_
_atom_type_symbol
_atom_type_description
_atom_type_scat_dispersion_real
_atom_type_scat_dispersion_imag
_atom_type_scat_source
C C 0.0033 0.0016 'International Tables Vol C Tables 4.2.6.8 and 6.1.1.4'
I I -0.4742 1.8119 'International Tables Vol C Tables 4.2.6.8 and 6.1.1.4'
N N 0.0061 0.0033 'International Tables Vol C Tables 4.2.6.8 and 6.1.1.4'
O O 0.0106 0.0060 'International Tables Vol C Tables 4.2.6.8 and 6.1.1.4'
H H 0.0000 0.0000 'International Tables Vol C Tables 4.2.6.8 and 6.1.1.4'

loop_
_geom_angle_atom_site_label_1
_geom_angle_atom_site_label_2
_geom_angle_atom_site_label_3
_geom_angle
_geom_angle_site_symmetry_1
_geom_angle_site_symmetry_3
C1 O3 C8 116.0(3) . .
C7 O4 C14 117.8(3) . .
C2 N1 C6 117.2(3) . .
C13 C8 C9 121.9(4) . .
C13 C8 O3 119.9(4) . .
C9 C8 O3 118.1(4) . .
C8 C9 C10 117.4(5) . .
C8 C9 I1 120.8(3) . .
C10 C9 I1 121.8(4) . .
C11 C10 C9 119.9(5) . .
C11 C10 H10 120.0 . .
C9 C10 H10 120.0 . .
C12 C11 C10 121.0(5) . .
C12 C11 H11 119.5 . .
C10 C11 H11 119.5 . .
C11 C12 C13 120.5(5) . .
C11 C12 H12 119.8 . .
C13 C12 H12 119.8 . .
C12 C13 C8 119.3(5) . .
C12 C13 H13 120.4 . .
C8 C13 H13 120.4 . .
O1 C1 O3 122.9(4) . .
O1 C1 C2 125.5(4) . .
O3 C1 C2 111.6(4) . .
N1 C2 C3 123.0(4) . .
N1 C2 C1 114.1(3) . .
C3 C2 C1 122.9(4) . .
C4 C3 C2 118.8(4) . .
C4 C3 H3 120.6 . .
C2 C3 H3 120.6 . .
C5 C4 C3 118.8(4) . .
C5 C4 H4 120.6 . .
C3 C4 H4 120.6 . .
C4 C5 C6 119.0(4) . .
C4 C5 H5 120.5 . .
C6 C5 H5 120.5 . .
N1 C6 C5 123.2(4) . .
N1 C6 C7 114.3(4) . .
C5 C6 C7 122.5(4) . .
O2 C7 O4 124.1(4) . .
O2 C7 C6 126.7(4) . .
O4 C7 C6 109.2(4) . .
C19 C14 C15 121.7(4) . .
C19 C14 O4 120.2(4) . .
C15 C14 O4 117.8(4) . .
C14 C19 C18 120.2(5) . .
C14 C19 H19 119.9 . .
C18 C19 H19 119.9 . .
C17 C18 C19 119.1(5) . .
C17 C18 H18 120.5 . .
C19 C18 H18 120.5 . .
C16 C17 C18 120.2(5) . .
C16 C17 H17 119.9 . .
C18 C17 H17 119.9 . .
C17 C16 C15 121.9(5) . .
C17 C16 H16 119.1 . .
C15 C16 H16 119.1 . .
C14 C15 C16 116.9(5) . .
C14 C15 I2 121.3(4) . .
C16 C15 I2 121.7(4) . .

loop_
_geom_bond_atom_site_label_1
_geom_bond_atom_site_label_2
_geom_bond_distance
_geom_bond_site_symmetry_2
I1 C9 2.064(5) .
I2 C15 2.078(5) .
O3 C1 1.354(5) .
O3 C8 1.409(5) .
O1 C1 1.194(5) .
O4 C7 1.356(5) .
O4 C14 1.398(5) .
O2 C7 1.183(5) .
N1 C2 1.340(5) .
N1 C6 1.344(5) .
C8 C13 1.370(6) .
C8 C9 1.394(6) .
C9 C10 1.394(6) .
C10 C11 1.384(7) .
C10 H10 0.9300 .
C11 C12 1.355(7) .
C11 H11 0.9300 .
C12 C13 1.370(7) .
C12 H12 0.9300 .
C13 H13 0.9300 .
C1 C2 1.486(6) .
C2 C3 1.387(6) .
C3 C4 1.380(6) .
C3 H3 0.9300 .
C4 C5 1.378(6) .
C4 H4 0.9300 .
C5 C6 1.378(5) .
C5 H5 0.9300 .
C6 C7 1.504(6) .
C14 C19 1.360(6) .
C14 C15 1.382(6) .
C19 C18 1.388(7) .
C19 H19 0.9300 .
C18 C17 1.371(7) .
C18 H18 0.9300 .
C17 C16 1.360(7) .
C17 H17 0.9300 .
C16 C15 1.395(7) .
C16 H16 0.9300 .

loop_
_geom_torsion_atom_site_label_1
_geom_torsion_atom_site_label_2
_geom_torsion_atom_site_label_3
_geom_torsion_atom_site_label_4
_geom_torsion
_geom_torsion_site_symmetry_1
_geom_torsion_site_symmetry_2
_geom_torsion_site_symmetry_3
_geom_torsion_site_symmetry_4
C1 O3 C8 C13 -88.6(5) . . . .
C1 O3 C8 C9 94.3(5) . . . .
C13 C8 C9 C10 -0.2(6) . . . .
O3 C8 C9 C10 176.9(4) . . . .
C13 C8 C9 I1 -180.0(3) . . . .
O3 C8 C9 I1 -2.9(5) . . . .
C8 C9 C10 C11 1.0(7) . . . .
I1 C9 C10 C11 -179.3(4) . . . .
C9 C10 C11 C12 -0.6(8) . . . .
C10 C11 C12 C13 -0.6(8) . . . .
C11 C12 C13 C8 1.4(7) . . . .
C9 C8 C13 C12 -0.9(7) . . . .
O3 C8 C13 C12 -178.0(4) . . . .
C8 O3 C1 O1 4.9(6) . . . .
C8 O3 C1 C2 -175.1(3) . . . .
C6 N1 C2 C3 0.7(6) . . . .
C6 N1 C2 C1 -177.6(3) . . . .
O1 C1 C2 N1 19.2(6) . . . .
O3 C1 C2 N1 -160.8(3) . . . .
O1 C1 C2 C3 -159.1(4) . . . .
O3 C1 C2 C3 20.9(6) . . . .
N1 C2 C3 C4 -0.3(6) . . . .
C1 C2 C3 C4 177.8(4) . . . .
C2 C3 C4 C5 0.1(6) . . . .
C3 C4 C5 C6 -0.2(6) . . . .
C2 N1 C6 C5 -0.8(6) . . . .
C2 N1 C6 C7 -179.4(3) . . . .
C4 C5 C6 N1 0.6(6) . . . .
C4 C5 C6 C7 179.0(4) . . . .
C14 O4 C7 O2 4.6(6) . . . .
C14 O4 C7 C6 -175.8(3) . . . .
N1 C6 C7 O2 9.9(6) . . . .
C5 C6 C7 O2 -168.6(5) . . . .
N1 C6 C7 O4 -169.6(3) . . . .
C5 C6 C7 O4 11.9(5) . . . .
C7 O4 C14 C19 -77.4(5) . . . .
C7 O4 C14 C15 108.4(4) . . . .
C15 C14 C19 C18 -0.8(7) . . . .
O4 C14 C19 C18 -174.8(4) . . . .
C14 C19 C18 C17 -0.2(8) . . . .
C19 C18 C17 C16 0.8(9) . . . .
C18 C17 C16 C15 -0.3(9) . . . .
C19 C14 C15 C16 1.2(7) . . . .
O4 C14 C15 C16 175.3(4) . . . .
C19 C14 C15 I2 -176.0(3) . . . .
O4 C14 C15 I2 -1.9(5) . . . .
C17 C16 C15 C14 -0.7(7) . . . .
C17 C16 C15 I2 176.5(4) . . . .
